data_2208993
loop_
_publ_author_name
'Odaba\,so\(glu, Mustafa'
'B\"uy\"ukg\"ung\"or, Orhan'

_publ_section_title
;
 3-(4-Methoxyanilino)isobenzofuran-1(3<i>H</i>)-one
;
_journal_coeditor_code SJ2025
_journal_issue 5
_journal_name_full 'Acta Crystallographica Section E'
_journal_page_first o1882
_journal_page_last o1883
_journal_paper_doi 10.1107/S1600536806012785
_journal_volume 62
_journal_year 2006
_chemical_formula_iupac 'C15 H13 N O3'
_chemical_formula_moiety 'C15 H13 N O3'
_chemical_formula_sum 'C15 H13 N O3'
_chemical_formula_weight 255.26
_chemical_name_common 3-(p-methoxyanilino)phthalide
_chemical_name_systematic
;
3-(4-Methoxyanilino)isobenzofuran-1(3H)-one
;
_space_group_IT_number 14
_symmetry_cell_setting monoclinic
_symmetry_space_group_name_Hall '-P 2ybc'
_symmetry_space_group_name_H-M 'P 1 21/c 1'
_atom_sites_solution_hydrogens geom
_atom_sites_solution_primary direct
_atom_sites_solution_secondary difmap
_audit_creation_method SHELXL-97
_cell_angle_alpha 90.00
_cell_angle_beta 111.656(5)
_cell_angle_gamma 90.00
_cell_formula_units_Z 4
_cell_length_a 10.5814(8)
_cell_length_b 8.1613(4)
_cell_length_c 15.2896(11)
_cell_measurement_reflns_used 16415
_cell_measurement_temperature 296(2)
_cell_measurement_theta_max 27.96
_cell_measurement_theta_min 2.04
_cell_volume 1227.18(15)
_computing_cell_refinement X-AREA
_computing_data_collection 'X-AREA (Stoe & Cie, 2002)'
_computing_data_reduction 'X-RED32 (Stoe & Cie, 2002)'
_computing_molecular_graphics 'ORTEP-3 for Windows (Farrugia, 1997)'
_computing_publication_material 'WinGX (Farrugia, 1999)'
_computing_structure_refinement 'SHELXL97 (Sheldrick, 1997)'
_computing_structure_solution 'SHELXS97 (Sheldrick, 1990)'
_diffrn_ambient_temperature 296(2)
_diffrn_detector_area_resol_mean 6.67
_diffrn_measured_fraction_theta_full 0.999
_diffrn_measured_fraction_theta_max 0.999
_diffrn_measurement_device_type 'Stoe IPDS-2'
_diffrn_measurement_method \w
_diffrn_radiation_monochromator 'plane graphite'
_diffrn_radiation_type MoK\a
_diffrn_radiation_wavelength 0.71073
_diffrn_reflns_av_R_equivalents 0.0590
_diffrn_reflns_av_sigmaI/netI 0.0283
_diffrn_reflns_limit_h_max 13
_diffrn_reflns_limit_h_min -13
_diffrn_reflns_limit_k_max 10
_diffrn_reflns_limit_k_min -10
_diffrn_reflns_limit_l_max 18
_diffrn_reflns_limit_l_min -18
_diffrn_reflns_number 16415
_diffrn_reflns_theta_full 25.99
_diffrn_reflns_theta_max 25.99
_diffrn_reflns_theta_min 2.07
_diffrn_standards_decay_% <2
_diffrn_standards_number 0
_exptl_absorpt_coefficient_mu 0.097
_exptl_absorpt_correction_T_max 0.9690
_exptl_absorpt_correction_T_min 0.9399
_exptl_absorpt_correction_type integration
_exptl_absorpt_process_details '(X-RED32; Stoe & Cie, 2002)'
_exptl_crystal_colour brown
_exptl_crystal_density_diffrn 1.382
_exptl_crystal_density_method 'not measured'
_exptl_crystal_description prism
_exptl_crystal_F_000 536
_exptl_crystal_size_max 0.610
_exptl_crystal_size_mid 0.527
_exptl_crystal_size_min 0.380
_refine_diff_density_max 0.170
_refine_diff_density_min -0.154
_refine_ls_extinction_method none
_refine_ls_goodness_of_fit_ref 1.053
_refine_ls_hydrogen_treatment mixed
_refine_ls_matrix_type full
_refine_ls_number_parameters 176
_refine_ls_number_reflns 2406
_refine_ls_number_restraints 1
_refine_ls_restrained_S_all 1.053
_refine_ls_R_factor_all 0.0452
_refine_ls_R_factor_gt 0.0362
_refine_ls_shift/su_max 0.000
_refine_ls_shift/su_mean 0.000
_refine_ls_structure_factor_coef Fsqd
_refine_ls_weighting_details 'calc w=1/[\s^2^(Fo^2^)+(0.0553P)^2^+0.0742P] where P=(Fo^2^+2Fc^2^)/3'
_refine_ls_weighting_scheme calc
_refine_ls_wR_factor_gt 0.0912
_refine_ls_wR_factor_ref 0.0955
_reflns_number_gt 1968
_reflns_number_total 2406
_reflns_threshold_expression I>2\s(I)
_cod_data_source_file sj2025.cif
_cod_data_source_block I
_cod_original_cell_volume 1227.18(14)
_cod_original_sg_symbol_H-M 'P 21/c'
_cod_database_code 2208993
_cod_database_fobs_code 2208993

loop_
_symmetry_equiv_pos_as_xyz
'x, y, z'
'-x, y+1/2, -z+1/2'
'-x, -y, -z'
'x, -y-1/2, z-1/2'

loop_
_atom_site_type_symbol
_atom_site_label
_atom_site_fract_x
_atom_site_fract_y
_atom_site_fract_z
_atom_site_U_iso_or_equiv
_atom_site_adp_type
_atom_site_calc_flag
_atom_site_refinement_flags
_atom_site_occupancy
C C1 0.59079(12) 0.34343(15) 0.47793(8) 0.0468(3) Uani d . 1
C C2 0.56682(12) 0.26701(14) 0.55781(8) 0.0445(3) Uani d . 1
C C3 0.64506(13) 0.26920(16) 0.65308(9) 0.0532(3) Uani d . 1
H H3 0.7287 0.3223 0.6760 0.064 Uiso calc R 1
C C4 0.59452(14) 0.18987(17) 0.71267(9) 0.0567(3) Uani d . 1
H H4 0.6449 0.1890 0.7770 0.068 Uiso calc R 1
C C5 0.46968(14) 0.11138(17) 0.67826(9) 0.0549(3) Uani d . 1
H H5 0.4376 0.0592 0.7201 0.066 Uiso calc R 1
C C6 0.39179(13) 0.10895(16) 0.58324(9) 0.0500(3) Uani d . 1
H H6 0.3083 0.0556 0.5602 0.060 Uiso calc R 1
C C7 0.44278(11) 0.18884(14) 0.52365(8) 0.0432(3) Uani d . 1
C C8 0.38067(12) 0.20930(14) 0.41905(8) 0.0450(3) Uani d U 1
H H8 0.3718 0.1017 0.3889 0.054 Uiso calc R 1
C C9 0.17154(11) 0.30145(14) 0.29229(8) 0.0424(3) Uani d . 1
C C10 0.05546(12) 0.39864(15) 0.26759(9) 0.0485(3) Uani d . 1
H H10 0.0364 0.4551 0.3141 0.058 Uiso calc R 1
C C11 -0.03107(13) 0.41224(16) 0.17553(9) 0.0514(3) Uani d . 1
H H11 -0.1079 0.4781 0.1604 0.062 Uiso calc R 1
C C12 -0.00538(12) 0.32888(14) 0.10478(8) 0.0466(3) Uani d . 1
C C13 0.10887(12) 0.23202(15) 0.12817(9) 0.0480(3) Uani d . 1
H H13 0.1271 0.1750 0.0815 0.058 Uiso calc R 1
C C14 0.19699(12) 0.21920(15) 0.22129(8) 0.0473(3) Uani d . 1
H H14 0.2744 0.1543 0.2362 0.057 Uiso calc R 1
C C15 -0.07303(16) 0.2737(2) -0.05885(10) 0.0657(4) Uani d . 1
H H15A -0.0726 0.1575 -0.0492 0.079 Uiso calc R 1
H H15B 0.0134 0.3072 -0.0599 0.079 Uiso calc R 1
H H15C -0.1436 0.3012 -0.1177 0.079 Uiso calc R 1
N N1 0.25319(10) 0.28614(13) 0.38839(7) 0.0476(3) Uani d . 1
O O1 0.68406(9) 0.42791(12) 0.47754(7) 0.0599(3) Uani d . 1
O O2 0.48491(8) 0.30731(11) 0.39805(6) 0.0516(2) Uani d U 1
O O3 -0.09703(9) 0.35515(12) 0.01513(6) 0.0600(3) Uani d . 1
H H1 0.2500(14) 0.3707(18) 0.4243(10) 0.058(4) Uiso d . 1

loop_
_atom_site_aniso_label
_atom_site_aniso_U_11
_atom_site_aniso_U_22
_atom_site_aniso_U_33
_atom_site_aniso_U_12
_atom_site_aniso_U_13
_atom_site_aniso_U_23
C1 0.0469(6) 0.0438(6) 0.0522(7) 0.0062(5) 0.0212(5) -0.0040(5)
C2 0.0452(6) 0.0427(6) 0.0442(6) 0.0063(5) 0.0149(5) -0.0042(5)
C3 0.0489(7) 0.0553(7) 0.0491(7) 0.0029(5) 0.0106(5) -0.0080(6)
C4 0.0617(8) 0.0636(8) 0.0388(6) 0.0097(6) 0.0116(6) -0.0041(6)
C5 0.0628(8) 0.0591(8) 0.0461(7) 0.0097(6) 0.0240(6) 0.0041(6)
C6 0.0479(6) 0.0523(7) 0.0494(7) 0.0027(5) 0.0176(5) 0.0007(5)
C7 0.0448(6) 0.0428(6) 0.0407(6) 0.0067(5) 0.0142(5) -0.0022(5)
C8 0.0472(6) 0.0446(6) 0.0417(6) 0.0014(5) 0.0144(5) -0.0015(5)
C9 0.0426(6) 0.0417(6) 0.0420(6) -0.0021(5) 0.0146(5) 0.0008(5)
C10 0.0502(6) 0.0474(6) 0.0491(7) 0.0054(5) 0.0195(5) -0.0004(5)
C11 0.0453(6) 0.0513(7) 0.0551(8) 0.0079(5) 0.0156(6) 0.0046(5)
C12 0.0445(6) 0.0453(6) 0.0449(6) -0.0045(5) 0.0107(5) 0.0041(5)
C13 0.0513(7) 0.0486(6) 0.0444(6) -0.0022(5) 0.0182(5) -0.0020(5)
C14 0.0449(6) 0.0494(6) 0.0469(7) 0.0063(5) 0.0162(5) 0.0016(5)
C15 0.0692(9) 0.0743(9) 0.0451(7) -0.0108(7) 0.0113(6) -0.0016(6)
N1 0.0479(6) 0.0505(6) 0.0406(5) 0.0071(4) 0.0119(4) -0.0030(4)
O1 0.0574(5) 0.0577(5) 0.0714(6) -0.0036(4) 0.0317(5) -0.0047(4)
O2 0.0529(5) 0.0599(5) 0.0431(5) 0.0020(4) 0.0189(4) 0.0014(4)
O3 0.0545(5) 0.0686(6) 0.0456(5) 0.0024(4) 0.0053(4) 0.0025(4)

loop_
_atom_type_symbol
_atom_type_description
_atom_type_scat_dispersion_real
_atom_type_scat_dispersion_imag
_atom_type_scat_source
C C 0.0033 0.0016 'International Tables Vol C Tables 4.2.6.8 and 6.1.1.4'
H H 0.0000 0.0000 'International Tables Vol C Tables 4.2.6.8 and 6.1.1.4'
N N 0.0061 0.0033 'International Tables Vol C Tables 4.2.6.8 and 6.1.1.4'
O O 0.0106 0.0060 'International Tables Vol C Tables 4.2.6.8 and 6.1.1.4'

loop_
_geom_angle_atom_site_label_1
_geom_angle_atom_site_label_2
_geom_angle_atom_site_label_3
_geom_angle
_geom_angle_publ_flag
O1 C1 O2 121.86(11) y
O1 C1 C2 129.60(12) y
O2 C1 C2 108.53(10) ?
C7 C2 C3 121.40(12) ?
C7 C2 C1 108.25(10) ?
C3 C2 C1 130.32(12) ?
C4 C3 C2 117.56(12) ?
C4 C3 H3 121.2 ?
C2 C3 H3 121.2 ?
C3 C4 C5 121.00(12) ?
C3 C4 H4 119.5 ?
C5 C4 H4 119.5 ?
C6 C5 C4 121.43(12) ?
C6 C5 H5 119.3 ?
C4 C5 H5 119.3 ?
C5 C6 C7 117.41(12) ?
C5 C6 H6 121.3 ?
C7 C6 H6 121.3 ?
C2 C7 C6 121.20(11) ?
C2 C7 C8 109.55(10) ?
C6 C7 C8 129.25(11) ?
N1 C8 O2 112.65(9) y
N1 C8 C7 113.32(10) y
O2 C8 C7 102.82(9) ?
N1 C8 H8 109.3 ?
O2 C8 H8 109.3 ?
C7 C8 H8 109.3 ?
C14 C9 C10 118.09(11) ?
C14 C9 N1 123.57(10) ?
C10 C9 N1 118.27(10) ?
C11 C10 C9 120.84(11) ?
C11 C10 H10 119.6 ?
C9 C10 H10 119.6 ?
C10 C11 C12 120.80(11) ?
C10 C11 H11 119.6 ?
C12 C11 H11 119.6 ?
O3 C12 C13 125.32(11) ?
O3 C12 C11 115.63(11) ?
C13 C12 C11 119.02(11) ?
C12 C13 C14 120.18(11) ?
C12 C13 H13 119.9 ?
C14 C13 H13 119.9 ?
C9 C14 C13 121.07(11) ?
C9 C14 H14 119.5 ?
C13 C14 H14 119.5 ?
O3 C15 H15A 109.5 ?
O3 C15 H15B 109.5 ?
H15A C15 H15B 109.5 ?
O3 C15 H15C 109.5 ?
H15A C15 H15C 109.5 ?
H15B C15 H15C 109.5 ?
C8 N1 C9 122.18(10) ?
C8 N1 H1 113.0(9) ?
C9 N1 H1 115.3(9) ?
C1 O2 C8 110.82(9) ?
C12 O3 C15 117.15(11) ?

loop_
_geom_bond_atom_site_label_1
_geom_bond_atom_site_label_2
_geom_bond_distance
_geom_bond_publ_flag
C1 O1 1.2056(15) y
C1 O2 1.3505(14) y
C1 C2 1.4744(17) ?
C2 C7 1.3771(17) y
C2 C3 1.3848(17) ?
C3 C4 1.3766(19) ?
C3 H3 0.9300 ?
C4 C5 1.385(2) ?
C4 H4 0.9300 ?
C5 C6 1.3809(17) ?
C5 H5 0.9300 ?
C6 C7 1.3816(17) ?
C6 H6 0.9300 ?
C7 C8 1.4974(16) y
C8 N1 1.4022(15) y
C8 O2 1.4902(14) y
C8 H8 0.9800 ?
C9 C14 1.3847(16) ?
C9 C10 1.3921(16) ?
C9 N1 1.4085(15) y
C10 C11 1.3714(17) ?
C10 H10 0.9300 ?
C11 C12 1.3870(18) ?
C11 H11 0.9300 ?
C12 O3 1.3727(14) ?
C12 C13 1.3766(17) ?
C13 C14 1.3884(17) ?
C13 H13 0.9300 ?
C14 H14 0.9300 ?
C15 O3 1.4133(18) ?
C15 H15A 0.9600 ?
C15 H15B 0.9600 ?
C15 H15C 0.9600 ?
N1 H1 0.891(15) ?

loop_
_geom_hbond_atom_site_label_D
_geom_hbond_atom_site_label_H
_geom_hbond_atom_site_label_A
_geom_hbond_site_symmetry_A
_geom_hbond_distance_DH
_geom_hbond_distance_HA
_geom_hbond_distance_DA
_geom_hbond_angle_DHA
N1 H1 O1 3_666 0.891(15) 2.160(15) 3.0141(14) 160.4(12)
C8 H8 Cg1 3_656 0.98 2.66 3.5340(10) 148
C10 H10 Cg2 2_555 0.93 3.18 3.8120(10) 127

loop_
_geom_torsion_atom_site_label_1
_geom_torsion_atom_site_label_2
_geom_torsion_atom_site_label_3
_geom_torsion_atom_site_label_4
_geom_torsion
O1 C1 C2 C7 176.96(12)
O2 C1 C2 C7 -1.64(13)
O1 C1 C2 C3 -1.1(2)
O2 C1 C2 C3 -179.72(11)
C7 C2 C3 C4 0.16(17)
C1 C2 C3 C4 178.04(12)
C2 C3 C4 C5 -0.21(19)
C3 C4 C5 C6 0.3(2)
C4 C5 C6 C7 -0.39(19)
C3 C2 C7 C6 -0.24(17)
C1 C2 C7 C6 -178.53(10)
C3 C2 C7 C8 178.97(10)
C1 C2 C7 C8 0.68(12)
C5 C6 C7 C2 0.34(17)
C5 C6 C7 C8 -178.69(12)
C2 C7 C8 N1 -121.47(11)
C6 C7 C8 N1 57.65(16)
C2 C7 C8 O2 0.41(12)
C6 C7 C8 O2 179.54(11)
C14 C9 C10 C11 0.05(17)
N1 C9 C10 C11 -177.09(11)
C9 C10 C11 C12 0.28(19)
C10 C11 C12 O3 -178.37(11)
C10 C11 C12 C13 -0.14(18)
O3 C12 C13 C14 177.72(11)
C11 C12 C13 C14 -0.33(18)
C10 C9 C14 C13 -0.52(17)
N1 C9 C14 C13 176.45(11)
C12 C13 C14 C9 0.67(18)
O2 C8 N1 C9 70.60(14)
C7 C8 N1 C9 -173.19(10)
C14 C9 N1 C8 11.70(18)
C10 C9 N1 C8 -171.34(11)
O1 C1 O2 C8 -176.80(10)
C2 C1 O2 C8 1.93(12)
N1 C8 O2 C1 120.87(11)
C7 C8 O2 C1 -1.47(11)
C13 C12 O3 C15 1.13(18)
C11 C12 O3 C15 179.23(12)

loop_
_cod_related_entry_id
_cod_related_entry_database
_cod_related_entry_code
1 ChemSpider 2404883
